data_7114058
loop_
_publ_author_name
'Chen, Jin'
'Lu, Shaofang'
'Yu, Rongmin'
'Chen, Zhongning'
'Huang, Zixiang'
'Lu, Canzhong'

_publ_section_title
;
 A novel compound with an interpenetrating 2D network structure
 constructed by [Mo5P2O23] and Ni???4,4???-bipyridine components: its
 synthesis, characterization and magnetic behaviour
;
_journal_issue 22
_journal_name_full 'Chemical Communications'
_journal_page_first 2640
_journal_paper_doi 10.1039/b205486h
_journal_year 2002
_chemical_formula_sum 'C60 H98 Mo10 N12 Ni5 O70 P4'
_chemical_formula_weight 3484.33
_chemical_name_systematic
; 
? 
;
_space_group_IT_number 14
_symmetry_cell_setting monoclinic
_symmetry_space_group_name_Hall '-P 2yn'
_symmetry_space_group_name_H-M 'P 1 21/n 1'
_atom_sites_solution_hydrogens geom
_atom_sites_solution_primary direct
_atom_sites_solution_secondary difmap
_audit_creation_method SHELXL-97
_cell_angle_alpha 90.00
_cell_angle_beta 104.3310(10)
_cell_angle_gamma 90.00
_cell_formula_units_Z 2
_cell_length_a 10.7192(2)
_cell_length_b 31.0886(6)
_cell_length_c 16.4690(3)
_cell_measurement_reflns_used 8192
_cell_measurement_temperature 293(2)
_cell_measurement_theta_max 25.02
_cell_measurement_theta_min 1.43
_cell_volume 5317.43(17)
_computing_cell_refinement 'Siemens SMART & SAINT'
_computing_data_collection 'Siemens SMART'
_computing_data_reduction 'Siemens XPREP'
_computing_structure_refinement 'Siemens SHELXTL'
_computing_structure_solution 'Siemens SHELXTL'
_diffrn_ambient_temperature 293(2)
_diffrn_measured_fraction_theta_full 0.991
_diffrn_measured_fraction_theta_max 0.991
_diffrn_measurement_device_type 'CCD area detector'
_diffrn_measurement_method 'phi and omega scan'
_diffrn_radiation_monochromator graphite
_diffrn_radiation_source 'fine-focus sealed tube'
_diffrn_radiation_type MoK\a
_diffrn_radiation_wavelength 0.71073
_diffrn_reflns_av_R_equivalents 0.0460
_diffrn_reflns_av_sigmaI/netI 0.0677
_diffrn_reflns_limit_h_max 8
_diffrn_reflns_limit_h_min -12
_diffrn_reflns_limit_k_max 36
_diffrn_reflns_limit_k_min -32
_diffrn_reflns_limit_l_max 19
_diffrn_reflns_limit_l_min -16
_diffrn_reflns_number 22337
_diffrn_reflns_theta_full 25.02
_diffrn_reflns_theta_max 25.02
_diffrn_reflns_theta_min 1.83
_exptl_absorpt_coefficient_mu 2.172
_exptl_absorpt_correction_T_max 1.0000
_exptl_absorpt_correction_T_min 0.6522
_exptl_absorpt_correction_type empirical
_exptl_absorpt_process_details 'SADABS (Scheldrick, 1996)'
_exptl_crystal_colour blue
_exptl_crystal_density_diffrn 2.176
_exptl_crystal_density_method 'not measured'
_exptl_crystal_description prism
_exptl_crystal_F_000 3444
_exptl_crystal_size_max 0.30
_exptl_crystal_size_mid 0.10
_exptl_crystal_size_min 0.10
_refine_diff_density_max 1.797
_refine_diff_density_min -0.986
_refine_diff_density_rms 0.137
_refine_ls_extinction_method none
_refine_ls_goodness_of_fit_ref 1.048
_refine_ls_hydrogen_treatment mixed
_refine_ls_matrix_type full
_refine_ls_number_parameters 707
_refine_ls_number_reflns 9299
_refine_ls_number_restraints 0
_refine_ls_restrained_S_all 1.048
_refine_ls_R_factor_all 0.0783
_refine_ls_R_factor_gt 0.0474
_refine_ls_shift/su_max 0.000
_refine_ls_shift/su_mean 0.000
_refine_ls_structure_factor_coef Fsqd
_refine_ls_weighting_details 'calc w=1/[\s^2^(Fo^2^)+(0.0441P)^2^+12.7069P] where P=(Fo^2^+2Fc^2^)/3'
_refine_ls_weighting_scheme calc
_refine_ls_wR_factor_gt 0.0989
_refine_ls_wR_factor_ref 0.1118
_reflns_number_gt 6752
_reflns_number_total 9299
_reflns_threshold_expression >2sigma(I)
_cod_data_source_file b205486h.txt
_cod_data_source_block shel
_cod_depositor_comments
;
The following automatic conversions were performed:

'_symmetry_cell_setting' value 'Monoclinic' changed to 'monoclinic'
according to
/usr/data/users/saulius/automatic-downloads/retrospective/RSC/lib/dictionaries/cif_core.dic
dictionary named 'cif_core.dic' version 2.4.2 from 2011-04-26.

Automatic conversion script
Id: cif_fix_values 2281 2013-09-26 08:29:07Z andrius 
;
_cod_original_sg_symbol_H-M 'P 2(1)/n '
_cod_database_code 7114058

loop_
_symmetry_equiv_pos_as_xyz
'x, y, z'
'-x+1/2, y+1/2, -z+1/2'
'-x, -y, -z'
'x-1/2, -y-1/2, z-1/2'

loop_
_atom_site_label
_atom_site_type_symbol
_atom_site_fract_x
_atom_site_fract_y
_atom_site_fract_z
_atom_site_U_iso_or_equiv
_atom_site_adp_type
_atom_site_occupancy
_atom_site_symmetry_multiplicity
_atom_site_calc_flag
_atom_site_refinement_flags
Mo1 Mo 0.23349(6) 0.060683(18) 0.17222(3) 0.02155(14) Uani 1 1 d .
Mo2 Mo 0.13859(6) 0.174392(18) 0.14694(4) 0.02726(16) Uani 1 1 d .
Mo3 Mo 0.07404(7) 0.203631(19) 0.32715(4) 0.03186(17) Uani 1 1 d .
Mo4 Mo 0.18894(6) 0.12723(2) 0.47242(4) 0.03028(17) Uani 1 1 d .
Mo5 Mo 0.28789(6) 0.041898(19) 0.37788(4) 0.02631(16) Uani 1 1 d .
Ni1 Ni 0.0000 0.0000 0.0000 0.0219(3) Uani 1 2 d S
Ni2 Ni 0.38936(11) 0.22362(3) 0.05325(6) 0.0404(3) Uani 1 1 d .
Ni3 Ni -0.21585(9) 0.06760(3) 0.35646(6) 0.0313(2) Uani 1 1 d .
P1 P 0.01388(17) 0.09775(6) 0.26933(11) 0.0232(4) Uani 1 1 d .
P2 P 0.35344(17) 0.14433(5) 0.32223(10) 0.0225(4) Uani 1 1 d .
O1 O 0.1546(4) 0.02912(13) 0.0878(3) 0.0244(10) Uani 1 1 d .
O2 O 0.3892(5) 0.05855(15) 0.1637(3) 0.0334(12) Uani 1 1 d .
O3 O 0.1865(4) 0.11683(13) 0.1291(3) 0.0242(10) Uani 1 1 d .
O4 O 0.2403(4) 0.02227(13) 0.2628(3) 0.0277(11) Uani 1 1 d .
O5 O 0.3168(4) 0.09629(13) 0.2985(3) 0.0251(10) Uani 1 1 d .
O6 O 0.0376(4) 0.06898(13) 0.1990(3) 0.0253(10) Uani 1 1 d .
O7 O -0.0150(5) 0.17500(16) 0.0844(3) 0.0404(13) Uani 1 1 d .
O8 O 0.2223(5) 0.20317(14) 0.0877(3) 0.0326(12) Uani 1 1 d .
O9 O 0.1268(5) 0.21735(14) 0.2271(3) 0.0311(11) Uani 1 1 d .
O10 O 0.0499(4) 0.14493(13) 0.2485(3) 0.0259(10) Uani 1 1 d .
O11 O 0.3316(4) 0.16906(14) 0.2408(3) 0.0276(11) Uani 1 1 d .
O12 O 0.1535(5) 0.24462(16) 0.3883(3) 0.0455(14) Uani 1 1 d .
O13 O -0.0809(5) 0.22157(18) 0.2991(4) 0.0522(16) Uani 1 1 d .
O14 O 0.2630(4) 0.16225(14) 0.3740(3) 0.0279(11) Uani 1 1 d .
O15 O 0.0507(5) 0.16442(15) 0.4129(3) 0.0329(12) Uani 1 1 d .
O16 O 0.2756(5) 0.16065(17) 0.5479(3) 0.0434(14) Uani 1 1 d .
O17 O 0.0990(5) 0.09795(16) 0.5259(3) 0.0405(13) Uani 1 1 d .
O18 O 0.3168(5) 0.08633(15) 0.4628(3) 0.0311(11) Uani 1 1 d .
O19 O 0.1046(4) 0.08372(14) 0.3537(3) 0.0267(11) Uani 1 1 d .
O20 O 0.2011(5) 0.00505(16) 0.4191(3) 0.0398(13) Uani 1 1 d .
O21 O 0.4406(5) 0.02246(16) 0.4033(3) 0.0402(13) Uani 1 1 d .
O22 O -0.1245(4) 0.09604(15) 0.2752(3) 0.0302(11) Uani 1 1 d .
O23 O 0.4919(4) 0.14703(15) 0.3715(3) 0.0309(11) Uani 1 1 d .
O24 O -0.1178(4) 0.03396(14) 0.0623(3) 0.0296(11) Uani 1 1 d .
O25 O 0.4992(5) 0.18802(17) 0.1502(3) 0.0435(14) Uani 1 1 d .
O26 O 0.5627(7) 0.2388(2) 0.0273(4) 0.080(2) Uani 1 1 d .
O27 O 0.2612(12) 0.2600(2) -0.0376(4) 0.156(5) Uani 1 1 d .
O28 O -0.3872(5) 0.09407(16) 0.2877(3) 0.0412(13) Uani 1 1 d .
O29 O -0.0572(5) 0.03718(16) 0.4350(3) 0.0418(13) Uani 1 1 d .
O30 O -0.1792(5) 0.12506(17) 0.4265(3) 0.0488(15) Uani 1 1 d .
O31 O -0.3107(5) 0.04525(17) 0.4438(3) 0.0413(13) Uani 1 1 d .
O32 O 0.7337(7) 0.1531(2) 0.1573(4) 0.075(2) Uiso 1 1 d .
O33 O -0.0621(8) 0.2425(2) -0.0372(5) 0.092(2) Uiso 1 1 d .
O34 O 0.1900(11) 0.3067(3) -0.1687(7) 0.140(4) Uiso 1 1 d .
O35 O 0.7654(11) 0.2659(4) 0.1483(7) 0.147(4) Uiso 1 1 d .
N1 N -0.0043(5) 0.04962(16) -0.0833(3) 0.0240(13) Uani 1 1 d .
N2 N 0.3662(6) 0.17244(19) -0.0284(4) 0.0400(16) Uani 1 1 d .
N3 N 0.4085(7) 0.27545(18) 0.1325(4) 0.0417(17) Uani 1 1 d .
N4 N -0.2540(6) 0.0121(2) 0.2874(4) 0.0397(16) Uani 1 1 d .
N5 N 0.5605(7) 0.1522(3) 0.5397(5) 0.059(2) Uani 1 1 d .
N6 N 0.6845(8) 0.0824(3) 0.9581(5) 0.067(2) Uani 1 1 d .
H6A H 0.7031 0.0733 1.0090 0.080 Uiso 1 1 calc R
C11 C -0.0282(7) 0.0431(2) -0.1662(4) 0.0270(16) Uani 1 1 d .
H11A H -0.0364 0.0150 -0.1860 0.032 Uiso 1 1 calc R
C12 C -0.0412(7) 0.0757(2) -0.2228(4) 0.0313(17) Uani 1 1 d .
H12A H -0.0587 0.0694 -0.2797 0.038 Uiso 1 1 calc R
C13 C -0.0286(7) 0.1180(2) -0.1969(4) 0.0259(16) Uani 1 1 d .
C14 C -0.0002(7) 0.1247(2) -0.1107(4) 0.0320(17) Uani 1 1 d .
H14A H 0.0118 0.1525 -0.0894 0.038 Uiso 1 1 calc R
C15 C 0.0101(7) 0.0905(2) -0.0572(4) 0.0299(16) Uani 1 1 d .
H15A H 0.0279 0.0959 0.0001 0.036 Uiso 1 1 calc R
C21 C 0.3641(9) 0.1324(2) 0.0015(5) 0.048(2) Uani 1 1 d .
H21A H 0.3765 0.1287 0.0590 0.058 Uiso 1 1 calc R
C22 C 0.3448(9) 0.0970(2) -0.0483(5) 0.049(2) Uani 1 1 d .
H22A H 0.3452 0.0699 -0.0240 0.059 Uiso 1 1 calc R
C23 C 0.3244(7) 0.1001(2) -0.1348(5) 0.0370(19) Uani 1 1 d .
C24 C 0.3231(9) 0.1415(2) -0.1658(5) 0.047(2) Uani 1 1 d .
H24A H 0.3073 0.1459 -0.2233 0.056 Uiso 1 1 calc R
C25 C 0.3448(9) 0.1758(2) -0.1130(5) 0.048(2) Uani 1 1 d .
H25A H 0.3450 0.2031 -0.1361 0.057 Uiso 1 1 calc R
C31 C 0.4464(10) 0.3143(2) 0.1111(5) 0.053(3) Uani 1 1 d .
H31A H 0.4581 0.3177 0.0573 0.064 Uiso 1 1 calc R
C32 C 0.4687(9) 0.3489(3) 0.1639(5) 0.050(2) Uani 1 1 d .
H32A H 0.4945 0.3750 0.1460 0.060 Uiso 1 1 calc R
C33 C 0.4525(7) 0.3447(2) 0.2441(4) 0.0310(17) Uani 1 1 d .
C34 C 0.4144(8) 0.3051(2) 0.2665(4) 0.0372(19) Uani 1 1 d .
H34A H 0.4019 0.3009 0.3198 0.045 Uiso 1 1 calc R
C35 C 0.3948(8) 0.2719(2) 0.2106(4) 0.040(2) Uani 1 1 d .
H35A H 0.3707 0.2453 0.2278 0.048 Uiso 1 1 calc R
C41 C -0.2472(9) -0.0273(3) 0.3224(5) 0.049(2) Uani 1 1 d .
H41A H -0.2264 -0.0297 0.3805 0.059 Uiso 1 1 calc R
C42 C -0.2703(8) -0.0646(3) 0.2744(5) 0.047(2) Uani 1 1 d .
H42A H -0.2654 -0.0913 0.3002 0.057 Uiso 1 1 calc R
C43 C -0.3005(7) -0.0615(2) 0.1890(5) 0.0357(18) Uani 1 1 d .
C44 C -0.3091(9) -0.0206(2) 0.1545(5) 0.048(2) Uani 1 1 d .
H44A H -0.3322 -0.0172 0.0966 0.057 Uiso 1 1 calc R
C45 C -0.2840(9) 0.0145(3) 0.2048(5) 0.047(2) Uani 1 1 d .
H45A H -0.2881 0.0415 0.1799 0.057 Uiso 1 1 calc R
C51 C 0.5768(9) 0.1114(4) 0.5578(6) 0.071(3) Uani 1 1 d .
H51A H 0.5714 0.0917 0.5146 0.086 Uiso 1 1 calc R
C52 C 0.6023(9) 0.0964(3) 0.6407(5) 0.059(3) Uani 1 1 d .
H52A H 0.6160 0.0673 0.6526 0.071 Uiso 1 1 calc R
C53 C 0.6068(7) 0.1258(3) 0.7041(5) 0.041(2) Uani 1 1 d .
C54 C 0.5897(9) 0.1686(3) 0.6822(5) 0.054(2) Uani 1 1 d .
H54A H 0.5955 0.1895 0.7234 0.064 Uiso 1 1 calc R
C55 C 0.5639(10) 0.1805(3) 0.5987(6) 0.068(3) Uani 1 1 d .
H55A H 0.5486 0.2093 0.5843 0.081 Uiso 1 1 calc R
C61 C 0.6865(9) 0.1242(3) 0.9410(6) 0.057(2) Uani 1 1 d .
H61A H 0.7072 0.1437 0.9852 0.069 Uiso 1 1 calc R
C62 C 0.6590(8) 0.1398(3) 0.8596(5) 0.050(2) Uani 1 1 d .
H62A H 0.6599 0.1692 0.8495 0.060 Uiso 1 1 calc R
C63 C 0.6305(7) 0.1111(3) 0.7939(5) 0.0394(19) Uani 1 1 d .
C64 C 0.6261(8) 0.0680(3) 0.8126(5) 0.051(2) Uani 1 1 d .
H64A H 0.6051 0.0478 0.7699 0.061 Uiso 1 1 calc R
C65 C 0.6531(9) 0.0553(3) 0.8946(6) 0.058(3) Uani 1 1 d .
H5A H 0.6491 0.0262 0.9062 0.069 Uiso 1 1 calc R

loop_
_atom_site_aniso_label
_atom_site_aniso_U_11
_atom_site_aniso_U_22
_atom_site_aniso_U_33
_atom_site_aniso_U_23
_atom_site_aniso_U_13
_atom_site_aniso_U_12
Mo1 0.0254(3) 0.0224(3) 0.0167(3) -0.0026(2) 0.0049(2) -0.0003(3)
Mo2 0.0353(4) 0.0241(3) 0.0205(3) -0.0015(2) 0.0034(3) 0.0031(3)
Mo3 0.0391(4) 0.0283(3) 0.0310(4) -0.0078(3) 0.0141(3) 0.0015(3)
Mo4 0.0343(4) 0.0379(4) 0.0203(3) -0.0064(3) 0.0099(3) -0.0046(3)
Mo5 0.0308(4) 0.0290(3) 0.0186(3) 0.0028(2) 0.0050(3) -0.0007(3)
Ni1 0.0297(7) 0.0209(6) 0.0151(6) 0.0002(5) 0.0054(5) -0.0013(5)
Ni2 0.0759(8) 0.0263(5) 0.0215(5) -0.0020(4) 0.0167(5) -0.0057(5)
Ni3 0.0317(6) 0.0347(5) 0.0281(5) -0.0046(4) 0.0084(4) -0.0019(4)
P1 0.0231(10) 0.0268(9) 0.0198(9) -0.0038(7) 0.0055(8) -0.0012(8)
P2 0.0257(10) 0.0254(9) 0.0168(8) -0.0027(7) 0.0060(8) -0.0026(8)
O1 0.030(3) 0.025(2) 0.017(2) -0.0045(19) 0.004(2) -0.001(2)
O2 0.031(3) 0.040(3) 0.030(3) -0.006(2) 0.008(2) -0.001(2)
O3 0.032(3) 0.023(2) 0.016(2) -0.0024(18) 0.003(2) -0.001(2)
O4 0.037(3) 0.021(2) 0.023(3) -0.0041(19) 0.005(2) -0.002(2)
O5 0.033(3) 0.024(2) 0.019(2) -0.0011(19) 0.008(2) -0.003(2)
O6 0.027(3) 0.025(3) 0.023(2) -0.0039(19) 0.005(2) 0.001(2)
O7 0.041(3) 0.040(3) 0.034(3) 0.006(2) -0.003(3) 0.007(3)
O8 0.045(3) 0.029(3) 0.023(3) 0.002(2) 0.006(2) 0.004(2)
O9 0.042(3) 0.023(2) 0.028(3) -0.003(2) 0.009(2) 0.003(2)
O10 0.030(3) 0.025(3) 0.022(2) -0.0029(19) 0.007(2) 0.000(2)
O11 0.035(3) 0.026(3) 0.025(3) -0.001(2) 0.011(2) -0.006(2)
O12 0.066(4) 0.036(3) 0.040(3) -0.017(2) 0.024(3) -0.012(3)
O13 0.040(4) 0.050(4) 0.069(4) 0.003(3) 0.020(3) 0.012(3)
O14 0.033(3) 0.028(3) 0.025(3) -0.007(2) 0.010(2) -0.003(2)
O15 0.039(3) 0.036(3) 0.026(3) -0.009(2) 0.013(2) -0.005(2)
O16 0.044(3) 0.056(3) 0.030(3) -0.017(3) 0.009(3) -0.009(3)
O17 0.051(4) 0.051(3) 0.024(3) -0.001(2) 0.018(3) -0.006(3)
O18 0.036(3) 0.039(3) 0.016(2) -0.003(2) 0.002(2) -0.004(2)
O19 0.031(3) 0.029(3) 0.020(2) -0.002(2) 0.007(2) 0.000(2)
O20 0.044(3) 0.043(3) 0.032(3) 0.010(2) 0.009(3) -0.006(3)
O21 0.038(3) 0.044(3) 0.035(3) 0.001(2) 0.003(3) 0.004(3)
O22 0.026(3) 0.035(3) 0.029(3) 0.000(2) 0.006(2) -0.001(2)
O23 0.027(3) 0.040(3) 0.022(3) -0.007(2) -0.001(2) -0.004(2)
O24 0.035(3) 0.035(3) 0.019(2) -0.001(2) 0.009(2) 0.003(2)
O25 0.055(4) 0.049(3) 0.031(3) 0.012(2) 0.019(3) 0.000(3)
O26 0.122(6) 0.082(5) 0.053(4) -0.017(4) 0.056(4) -0.055(4)
O27 0.345(15) 0.056(5) 0.038(4) 0.000(4) -0.009(6) 0.088(7)
O28 0.034(3) 0.049(3) 0.041(3) -0.005(3) 0.010(3) 0.006(3)
O29 0.034(3) 0.044(3) 0.046(3) 0.011(3) 0.007(3) -0.006(3)
O30 0.044(4) 0.055(4) 0.050(4) -0.028(3) 0.017(3) -0.010(3)
O31 0.037(3) 0.054(3) 0.036(3) 0.006(3) 0.013(3) 0.000(3)
N1 0.029(3) 0.024(3) 0.019(3) -0.002(2) 0.006(3) -0.001(2)
N2 0.059(5) 0.031(4) 0.035(4) -0.004(3) 0.020(3) -0.005(3)
N3 0.072(5) 0.027(3) 0.029(4) -0.003(3) 0.017(3) -0.011(3)
N4 0.046(4) 0.035(4) 0.036(4) -0.002(3) 0.007(3) -0.003(3)
N5 0.041(5) 0.091(7) 0.041(5) -0.002(5) 0.004(4) 0.002(5)
N6 0.065(6) 0.096(7) 0.033(4) 0.010(5) 0.000(4) 0.030(5)
C11 0.035(4) 0.024(4) 0.022(4) 0.000(3) 0.008(3) 0.000(3)
C12 0.044(5) 0.032(4) 0.020(4) -0.003(3) 0.014(3) 0.001(3)
C13 0.028(4) 0.028(4) 0.024(4) 0.004(3) 0.010(3) 0.001(3)
C14 0.047(5) 0.016(3) 0.031(4) -0.002(3) 0.006(4) -0.004(3)
C15 0.041(5) 0.029(4) 0.017(3) 0.001(3) 0.004(3) 0.000(3)
C21 0.077(7) 0.031(4) 0.043(5) -0.002(4) 0.025(5) -0.001(4)
C22 0.088(7) 0.025(4) 0.040(5) -0.002(4) 0.030(5) -0.005(4)
C23 0.040(5) 0.031(4) 0.045(5) -0.009(4) 0.021(4) -0.009(4)
C24 0.076(7) 0.039(5) 0.031(4) -0.005(4) 0.023(4) -0.003(4)
C25 0.085(7) 0.027(4) 0.035(5) -0.001(3) 0.023(5) -0.004(4)
C31 0.106(8) 0.036(5) 0.029(4) -0.003(4) 0.038(5) -0.010(5)
C32 0.088(7) 0.035(5) 0.033(4) -0.010(4) 0.028(5) -0.026(4)
C33 0.044(5) 0.029(4) 0.020(4) -0.004(3) 0.007(3) -0.004(3)
C34 0.056(6) 0.037(4) 0.023(4) -0.004(3) 0.020(4) -0.013(4)
C35 0.075(6) 0.025(4) 0.024(4) -0.005(3) 0.021(4) -0.018(4)
C41 0.071(7) 0.044(5) 0.029(4) 0.001(4) 0.008(4) 0.000(4)
C42 0.061(6) 0.030(4) 0.046(5) 0.001(4) 0.006(4) 0.003(4)
C43 0.039(5) 0.034(4) 0.037(4) -0.004(3) 0.016(4) 0.002(4)
C44 0.075(7) 0.034(5) 0.034(5) -0.006(4) 0.013(4) -0.008(4)
C45 0.072(7) 0.034(5) 0.036(5) 0.000(4) 0.012(5) -0.003(4)
C51 0.052(7) 0.122(10) 0.038(6) -0.036(6) 0.010(5) 0.007(7)
C52 0.077(7) 0.065(6) 0.031(5) -0.015(4) 0.008(5) 0.003(5)
C53 0.032(5) 0.056(5) 0.035(5) -0.002(4) 0.006(4) 0.002(4)
C54 0.063(6) 0.064(6) 0.030(5) -0.006(4) 0.004(4) 0.001(5)
C55 0.077(8) 0.069(7) 0.052(6) 0.009(5) 0.007(6) -0.003(6)
C61 0.062(7) 0.070(7) 0.035(5) -0.003(5) 0.002(5) 0.009(5)
C62 0.051(6) 0.058(6) 0.036(5) -0.006(4) 0.002(4) 0.000(4)
C63 0.029(5) 0.049(5) 0.038(5) -0.005(4) 0.004(4) 0.013(4)
C64 0.050(6) 0.059(6) 0.040(5) -0.002(4) 0.005(4) 0.012(4)
C65 0.049(6) 0.068(6) 0.056(6) 0.009(5) 0.013(5) 0.026(5)

loop_
_atom_type_symbol
_atom_type_description
_atom_type_scat_dispersion_real
_atom_type_scat_dispersion_imag
_atom_type_scat_source
C C 0.0033 0.0016 'International Tables Vol C Tables 4.2.6.8 and 6.1.1.4'
H H 0.0000 0.0000 'International Tables Vol C Tables 4.2.6.8 and 6.1.1.4'
N N 0.0061 0.0033 'International Tables Vol C Tables 4.2.6.8 and 6.1.1.4'
O O 0.0106 0.0060 'International Tables Vol C Tables 4.2.6.8 and 6.1.1.4'
P P 0.1023 0.0942 'International Tables Vol C Tables 4.2.6.8 and 6.1.1.4'
Ni Ni 0.3393 1.1124 'International Tables Vol C Tables 4.2.6.8 and 6.1.1.4'
Mo Mo -1.6832 0.6857 'International Tables Vol C Tables 4.2.6.8 and 6.1.1.4'

loop_
_geom_angle_atom_site_label_1
_geom_angle_atom_site_label_2
_geom_angle_atom_site_label_3
_geom_angle
_geom_angle_site_symmetry_1
_geom_angle_site_symmetry_3
O2 Mo1 O1 101.8(2) . .
O2 Mo1 O4 101.0(2) . .
O1 Mo1 O4 100.92(19) . .
O2 Mo1 O3 100.3(2) . .
O1 Mo1 O3 100.79(19) . .
O4 Mo1 O3 145.60(18) . .
O2 Mo1 O6 172.29(19) . .
O1 Mo1 O6 85.94(18) . .
O4 Mo1 O6 77.03(18) . .
O3 Mo1 O6 78.26(17) . .
O2 Mo1 O5 85.73(19) . .
O1 Mo1 O5 169.73(17) . .
O4 Mo1 O5 70.48(16) . .
O3 Mo1 O5 84.56(16) . .
O6 Mo1 O5 86.59(15) . .
O7 Mo2 O8 102.2(2) . .
O7 Mo2 O9 101.0(2) . .
O8 Mo2 O9 99.3(2) . .
O7 Mo2 O3 100.0(2) . .
O8 Mo2 O3 101.61(19) . .
O9 Mo2 O3 146.41(19) . .
O7 Mo2 O11 173.1(2) . .
O8 Mo2 O11 84.75(19) . .
O9 Mo2 O11 77.54(18) . .
O3 Mo2 O11 78.49(17) . .
O7 Mo2 O10 86.2(2) . .
O8 Mo2 O10 168.07(19) . .
O9 Mo2 O10 70.49(17) . .
O3 Mo2 O10 85.10(16) . .
O11 Mo2 O10 86.98(16) . .
O13 Mo3 O12 103.0(3) . .
O13 Mo3 O9 99.7(2) . .
O12 Mo3 O9 97.5(2) . .
O13 Mo3 O15 96.4(2) . .
O12 Mo3 O15 100.1(2) . .
O9 Mo3 O15 152.76(19) . .
O13 Mo3 O10 98.4(2) . .
O12 Mo3 O10 157.6(2) . .
O9 Mo3 O10 72.38(17) . .
O15 Mo3 O10 83.69(17) . .
O13 Mo3 O14 165.1(2) . .
O12 Mo3 O14 87.2(2) . .
O9 Mo3 O14 89.45(17) . .
O15 Mo3 O14 70.88(18) . .
O10 Mo3 O14 73.09(16) . .
O16 Mo4 O17 102.9(2) . .
O16 Mo4 O18 101.2(2) . .
O17 Mo4 O18 101.3(2) . .
O16 Mo4 O15 102.4(2) . .
O17 Mo4 O15 96.9(2) . .
O18 Mo4 O15 146.09(18) . .
O16 Mo4 O14 90.3(2) . .
O17 Mo4 O14 165.1(2) . .
O18 Mo4 O14 82.76(18) . .
O15 Mo4 O14 73.13(18) . .
O16 Mo4 O19 167.8(2) . .
O17 Mo4 O19 88.43(19) . .
O18 Mo4 O19 71.64(17) . .
O15 Mo4 O19 80.54(17) . .
O14 Mo4 O19 79.19(15) . .
O21 Mo5 O20 104.4(2) . .
O21 Mo5 O18 96.0(2) . .
O20 Mo5 O18 101.3(2) . .
O21 Mo5 O4 97.7(2) . .
O20 Mo5 O4 98.0(2) . .
O18 Mo5 O4 152.73(19) . .
O21 Mo5 O5 98.7(2) . .
O20 Mo5 O5 156.2(2) . .
O18 Mo5 O5 81.97(17) . .
O4 Mo5 O5 72.71(17) . .
O21 Mo5 O19 166.3(2) . .
O20 Mo5 O19 85.6(2) . .
O18 Mo5 O19 72.51(18) . .
O4 Mo5 O19 90.12(17) . .
O5 Mo5 O19 72.79(16) . .
N1 Ni1 N1 180.0(3) 3 .
N1 Ni1 O24 91.84(19) 3 3
N1 Ni1 O24 88.16(19) . 3
N1 Ni1 O24 88.16(19) 3 .
N1 Ni1 O24 91.84(19) . .
O24 Ni1 O24 180.0(3) 3 .
N1 Ni1 O1 91.11(19) 3 3
N1 Ni1 O1 88.89(19) . 3
O24 Ni1 O1 85.10(17) 3 3
O24 Ni1 O1 94.90(17) . 3
N1 Ni1 O1 88.89(19) 3 .
N1 Ni1 O1 91.11(19) . .
O24 Ni1 O1 94.90(17) 3 .
O24 Ni1 O1 85.10(17) . .
O1 Ni1 O1 180.0(4) 3 .
N3 Ni2 O25 88.9(2) . .
N3 Ni2 N2 178.5(3) . .
O25 Ni2 N2 92.6(2) . .
N3 Ni2 O26 90.0(3) . .
O25 Ni2 O26 85.0(3) . .
N2 Ni2 O26 90.6(2) . .
N3 Ni2 O27 88.5(3) . .
O25 Ni2 O27 173.3(4) . .
N2 Ni2 O27 90.0(3) . .
O26 Ni2 O27 101.2(4) . .
N3 Ni2 O8 91.3(2) . .
O25 Ni2 O8 89.39(19) . .
N2 Ni2 O8 88.3(2) . .
O26 Ni2 O8 174.2(3) . .
O27 Ni2 O8 84.5(4) . .
O22 Ni3 N4 93.6(2) . .
O22 Ni3 O28 88.52(19) . .
N4 Ni3 O28 90.2(2) . .
O22 Ni3 O31 173.9(2) . .
N4 Ni3 O31 92.1(2) . .
O28 Ni3 O31 89.5(2) . .
O22 Ni3 O29 98.79(19) . .
N4 Ni3 O29 89.0(2) . .
O28 Ni3 O29 172.7(2) . .
O31 Ni3 O29 83.3(2) . .
O22 Ni3 O30 86.4(2) . .
N4 Ni3 O30 179.2(3) . .
O28 Ni3 O30 89.0(2) . .
O31 Ni3 O30 87.8(2) . .
O29 Ni3 O30 91.8(2) . .
O22 P1 O6 112.1(3) . .
O22 P1 O19 110.0(3) . .
O6 P1 O19 109.2(2) . .
O22 P1 O10 110.1(3) . .
O6 P1 O10 106.4(2) . .
O19 P1 O10 108.9(3) . .
O23 P2 O11 111.4(3) . .
O23 P2 O14 110.6(3) . .
O11 P2 O14 109.0(3) . .
O23 P2 O5 109.9(3) . .
O11 P2 O5 106.8(2) . .
O14 P2 O5 109.1(2) . .
Mo1 O1 Ni1 158.7(2) . .
Mo2 O3 Mo1 149.3(2) . .
Mo1 O4 Mo5 121.4(2) . .
P2 O5 Mo5 130.2(2) . .
P2 O5 Mo1 133.8(2) . .
Mo5 O5 Mo1 94.93(16) . .
P1 O6 Mo1 123.3(3) . .
Mo2 O8 Ni2 154.5(3) . .
Mo2 O9 Mo3 121.6(2) . .
P1 O10 Mo3 129.7(2) . .
P1 O10 Mo2 134.0(2) . .
Mo3 O10 Mo2 95.02(16) . .
P2 O11 Mo2 123.9(3) . .
P2 O14 Mo4 127.1(3) . .
P2 O14 Mo3 128.4(3) . .
Mo4 O14 Mo3 94.12(16) . .
Mo3 O15 Mo4 121.7(2) . .
Mo4 O18 Mo5 123.2(2) . .
P1 O19 Mo5 129.2(2) . .
P1 O19 Mo4 127.4(2) . .
Mo5 O19 Mo4 92.58(16) . .
P1 O22 Ni3 133.9(3) . .
C15 N1 C11 116.7(5) . .
C15 N1 Ni1 121.0(4) . .
C11 N1 Ni1 122.2(4) . .
C21 N2 C25 115.7(6) . .
C21 N2 Ni2 119.2(5) . .
C25 N2 Ni2 125.0(5) . .
C35 N3 C31 116.0(6) . .
C35 N3 Ni2 122.0(5) . .
C31 N3 Ni2 121.7(5) . .
C45 N4 C41 117.7(7) . .
C45 N4 Ni3 119.2(5) . .
C41 N4 Ni3 123.1(5) . .
C51 N5 C55 120.6(9) . .
C65 N6 C61 118.0(8) . .
N1 C11 C12 123.1(6) . .
C11 C12 C13 120.9(6) . .
C12 C13 C14 116.0(6) . .
C12 C13 C33 123.5(6) . 4_565
C14 C13 C33 120.5(6) . 4_565
C15 C14 C13 120.2(6) . .
N1 C15 C14 123.1(6) . .
N2 C21 C22 123.0(8) . .
C21 C22 C23 121.6(7) . .
C24 C23 C22 115.4(7) . .
C24 C23 C43 123.2(7) . 3
C22 C23 C43 121.4(7) . 3
C25 C24 C23 120.6(7) . .
C24 C25 N2 123.7(7) . .
N3 C31 C32 123.7(7) . .
C31 C32 C33 119.5(7) . .
C34 C33 C32 117.1(6) . .
C34 C33 C13 121.5(6) . 4_666
C32 C33 C13 121.4(6) . 4_666
C35 C34 C33 120.2(6) . .
N3 C35 C34 123.6(6) . .
N4 C41 C42 122.1(7) . .
C43 C42 C41 119.5(7) . .
C42 C43 C44 117.3(7) . .
C42 C43 C23 121.8(7) . 3
C44 C43 C23 120.9(7) . 3
C45 C44 C43 120.4(8) . .
N4 C45 C44 123.0(8) . .
N5 C51 C52 121.9(9) . .
C53 C52 C51 118.5(9) . .
C54 C53 C52 117.6(8) . .
C54 C53 C63 121.9(7) . .
C52 C53 C63 120.5(8) . .
C53 C54 C55 119.9(9) . .
N5 C55 C54 121.5(10) . .
N6 C61 C62 122.4(9) . .
C63 C62 C61 119.1(9) . .
C62 C63 C64 117.8(8) . .
C62 C63 C53 121.7(8) . .
C64 C63 C53 120.5(7) . .
C65 C64 C63 119.4(9) . .
N6 C65 C64 123.3(9) . .

loop_
_geom_bond_atom_site_label_1
_geom_bond_atom_site_label_2
_geom_bond_distance
_geom_bond_site_symmetry_2
Mo1 O2 1.711(5) .
Mo1 O1 1.741(4) .
Mo1 O4 1.898(4) .
Mo1 O3 1.905(4) .
Mo1 O6 2.265(4) .
Mo1 O5 2.330(4) .
Mo2 O7 1.712(5) .
Mo2 O8 1.729(5) .
Mo2 O9 1.904(4) .
Mo2 O3 1.905(4) .
Mo2 O11 2.261(5) .
Mo2 O10 2.308(4) .
Mo3 O13 1.703(5) .
Mo3 O12 1.714(5) .
Mo3 O9 1.918(5) .
Mo3 O15 1.928(5) .
Mo3 O10 2.216(4) .
Mo3 O14 2.362(5) .
Mo4 O16 1.707(5) .
Mo4 O17 1.719(5) .
Mo4 O18 1.905(5) .
Mo4 O15 1.943(5) .
Mo4 O14 2.254(4) .
Mo4 O19 2.365(4) .
Mo5 O21 1.697(5) .
Mo5 O20 1.717(5) .
Mo5 O18 1.935(4) .
Mo5 O4 1.936(4) .
Mo5 O5 2.206(4) .
Mo5 O19 2.307(4) .
Ni1 N1 2.058(5) 3
Ni1 N1 2.058(5) .
Ni1 O24 2.098(4) 3
Ni1 O24 2.098(4) .
Ni1 O1 2.114(4) 3
Ni1 O1 2.114(4) .
Ni2 N3 2.052(6) .
Ni2 O25 2.057(5) .
Ni2 N2 2.059(6) .
Ni2 O26 2.061(6) .
Ni2 O27 2.095(8) .
Ni2 O8 2.107(5) .
Ni3 O22 2.045(4) .
Ni3 N4 2.051(6) .
Ni3 O28 2.074(5) .
Ni3 O31 2.075(5) .
Ni3 O29 2.090(5) .
Ni3 O30 2.110(5) .
P1 O22 1.511(5) .
P1 O6 1.533(4) .
P1 O19 1.549(5) .
P1 O10 1.576(5) .
P2 O23 1.508(5) .
P2 O11 1.514(5) .
P2 O14 1.545(4) .
P2 O5 1.569(4) .
N1 C15 1.338(8) .
N1 C11 1.340(8) .
N2 C21 1.341(9) .
N2 C25 1.359(9) .
N3 C35 1.334(9) .
N3 C31 1.348(9) .
N4 C45 1.321(9) .
N4 C41 1.348(10) .
N5 C51 1.303(13) .
N5 C55 1.305(12) .
N6 C65 1.320(12) .
N6 C61 1.331(11) .
C11 C12 1.362(9) .
C12 C13 1.378(9) .
C13 C14 1.392(9) .
C13 C33 1.493(9) 4_565
C14 C15 1.369(9) .
C21 C22 1.359(10) .
C22 C23 1.389(11) .
C23 C24 1.383(10) .
C23 C43 1.479(10) 3
C24 C25 1.358(10) .
C31 C32 1.367(10) .
C32 C33 1.380(10) .
C33 C34 1.377(9) .
C33 C13 1.493(9) 4_666
C34 C35 1.364(9) .
C41 C42 1.390(11) .
C42 C43 1.367(11) .
C43 C44 1.387(10) .
C43 C23 1.479(10) 3
C44 C45 1.356(10) .
C51 C52 1.404(13) .
C52 C53 1.380(11) .
C53 C54 1.380(11) .
C53 C63 1.508(11) .
C54 C55 1.383(12) .
C61 C62 1.387(12) .
C62 C63 1.377(11) .
C63 C64 1.379(11) .
C64 C65 1.367(12) .
